data_4077616
loop_
_publ_author_name
'Tran, Diem T. T.'
'Corrigan, John F.'

_publ_section_title
;
 Synthesis and Characterization of
 Tris(trialkylphosphine)copper(I)trimethylsilylchalcogenolates
;
_journal_issue 24
_journal_name_full Organometallics
_journal_page_first 5202
_journal_paper_doi 10.1021/om000624d
_journal_volume 19
_journal_year 2000
_chemical_formula_sum 'C21 H54 Cu P3 Si Te'
_chemical_formula_weight 618.78
_chemical_name_systematic
; 
 ? 
;
_space_group_IT_number 14
_symmetry_cell_setting monoclinic
_symmetry_space_group_name_Hall '-P 2yn'
_symmetry_space_group_name_H-M 'P 1 21/n 1'
_atom_sites_solution_hydrogens geom
_atom_sites_solution_primary direct
_atom_sites_solution_secondary difmap
_audit_creation_method SHELXL-97
_cell_angle_alpha 90.00
_cell_angle_beta 115.6710(10)
_cell_angle_gamma 90.00
_cell_formula_units_Z 4
_cell_length_a 16.5294(3)
_cell_length_b 12.0854(2)
_cell_length_c 16.9309(3)
_cell_measurement_temperature 200(2)
_cell_volume 3048.36(10)
_computing_cell_refinement DenzoSMN
_computing_data_collection 'Nonius Collect'
_computing_data_reduction DenzoSMN
_computing_molecular_graphics 'XP Version 5.10'
_computing_structure_refinement 'SHELXTL Version 5.10'
_computing_structure_solution 'SHELXTL Version 5.10'
_diffrn_ambient_temperature 200(2)
_diffrn_measured_fraction_theta_full 0.996
_diffrn_measured_fraction_theta_max 0.996
_diffrn_measurement_device_type 'Nonius KappaCCD'
_diffrn_measurement_method 'Phi frames plus omega to complete'
_diffrn_radiation_monochromator graphite
_diffrn_radiation_source 'fine-focus sealed tube'
_diffrn_radiation_type MoK\a
_diffrn_radiation_wavelength 0.71073
_diffrn_reflns_av_R_equivalents 0.061
_diffrn_reflns_av_sigmaI/netI 0.0353
_diffrn_reflns_limit_h_max 20
_diffrn_reflns_limit_h_min 0
_diffrn_reflns_limit_k_max 15
_diffrn_reflns_limit_k_min 0
_diffrn_reflns_limit_l_max 19
_diffrn_reflns_limit_l_min -21
_diffrn_reflns_number 21086
_diffrn_reflns_theta_full 26.36
_diffrn_reflns_theta_max 26.36
_diffrn_reflns_theta_min 2.67
_exptl_absorpt_coefficient_mu 1.857
_exptl_absorpt_correction_type Scalepack
_exptl_crystal_colour 'clear colourless'
_exptl_crystal_density_diffrn 1.348
_exptl_crystal_density_method 'not measured'
_exptl_crystal_description blocks
_exptl_crystal_F_000 1280
_refine_diff_density_max 1.441
_refine_diff_density_min -1.162
_refine_diff_density_rms 0.094
_refine_ls_extinction_method none
_refine_ls_goodness_of_fit_ref 1.056
_refine_ls_hydrogen_treatment mixed
_refine_ls_matrix_type full
_refine_ls_number_parameters 244
_refine_ls_number_reflns 6200
_refine_ls_number_restraints 0
_refine_ls_restrained_S_all 1.056
_refine_ls_R_factor_all 0.0384
_refine_ls_R_factor_gt 0.0334
_refine_ls_shift/su_max 0.001
_refine_ls_shift/su_mean 0.000
_refine_ls_structure_factor_coef Fsqd
_refine_ls_weighting_details 'calc w=1/[\s^2^(Fo^2^)+(0.0361P)^2^+5.3333P] where P=(Fo^2^+2Fc^2^)/3'
_refine_ls_weighting_scheme calc
_refine_ls_wR_factor_gt 0.0830
_refine_ls_wR_factor_ref 0.0865
_reflns_number_gt 5627
_reflns_number_total 6200
_reflns_threshold_expression >2sigma(I)
_cod_data_source_file om000624d.cif
_cod_data_source_block compound_3a
_cod_original_cell_volume 3048.36(9)
_cod_original_sg_symbol_H-M P2(1)/n
_cod_database_code 4077616

loop_
_symmetry_equiv_pos_as_xyz
'x, y, z'
'-x+1/2, y+1/2, -z+1/2'
'-x, -y, -z'
'x-1/2, -y-1/2, z-1/2'

loop_
_atom_site_label
_atom_site_type_symbol
_atom_site_fract_x
_atom_site_fract_y
_atom_site_fract_z
_atom_site_U_iso_or_equiv
_atom_site_adp_type
_atom_site_occupancy
_atom_site_symmetry_multiplicity
_atom_site_calc_flag
_atom_site_refinement_flags
Te1 Te 0.328504(13) 0.646552(15) 0.115522(13) 0.02589(7) Uani 1 1 d .
Cu1 Cu 0.23640(2) 0.78252(3) -0.02182(2) 0.02082(9) Uani 1 1 d .
Si1 Si 0.32549(6) 0.44284(7) 0.10342(6) 0.02690(18) Uani 1 1 d .
P1 P 0.28830(5) 0.94811(6) 0.04921(5) 0.02502(17) Uani 1 1 d .
P2 P 0.26784(5) 0.75677(6) -0.13951(5) 0.02258(16) Uani 1 1 d .
P3 P 0.09410(5) 0.74336(7) -0.03752(6) 0.02788(18) Uani 1 1 d .
C1 C 0.3971(2) 0.9984(3) 0.0579(2) 0.0344(7) Uani 1 1 d .
H1A H 0.3910 1.0173 0.0005 0.041 Uiso 1 1 calc R
H1B H 0.4133 1.0644 0.0929 0.041 Uiso 1 1 calc R
C2 C 0.4719(2) 0.9131(3) 0.0987(3) 0.0421(8) Uani 1 1 d .
H2A H 0.5270 0.9431 0.1018 0.051 Uiso 1 1 calc R
H2B H 0.4566 0.8474 0.0633 0.051 Uiso 1 1 calc R
H2C H 0.4792 0.8951 0.1566 0.051 Uiso 1 1 calc R
C3 C 0.3039(3) 0.9503(3) 0.1638(2) 0.0346(7) Uani 1 1 d .
H3A H 0.2471 0.9335 0.1636 0.042 Uiso 1 1 calc R
H3B H 0.3442 0.8912 0.1942 0.042 Uiso 1 1 calc R
C4 C 0.3397(3) 1.0561(3) 0.2176(3) 0.0466(10) Uani 1 1 d .
H4A H 0.3445 1.0451 0.2756 0.056 Uiso 1 1 calc R
H4B H 0.2992 1.1161 0.1900 0.056 Uiso 1 1 calc R
H4C H 0.3978 1.0732 0.2209 0.056 Uiso 1 1 calc R
C5 C 0.2164(3) 1.0706(3) 0.0023(2) 0.0356(7) Uani 1 1 d .
H5A H 0.1607 1.0601 0.0063 0.043 Uiso 1 1 calc R
H5B H 0.2454 1.1343 0.0369 0.043 Uiso 1 1 calc R
C6 C 0.1963(3) 1.0935(3) -0.0928(2) 0.0398(8) Uani 1 1 d .
H6A H 0.1589 1.1580 -0.1128 0.048 Uiso 1 1 calc R
H6B H 0.1658 1.0311 -0.1283 0.048 Uiso 1 1 calc R
H6C H 0.2515 1.1060 -0.0973 0.048 Uiso 1 1 calc R
C7 C 0.3357(2) 0.8665(3) -0.1575(2) 0.0298(7) Uani 1 1 d .
H7A H 0.3038 0.9351 -0.1653 0.036 Uiso 1 1 calc R
H7B H 0.3906 0.8733 -0.1050 0.036 Uiso 1 1 calc R
C8 C 0.3600(3) 0.8529(3) -0.2347(2) 0.0400(8) Uani 1 1 d .
H8A H 0.3951 0.9151 -0.2368 0.048 Uiso 1 1 calc R
H8B H 0.3060 0.8489 -0.2884 0.048 Uiso 1 1 calc R
H8C H 0.3940 0.7862 -0.2273 0.048 Uiso 1 1 calc R
C9 C 0.3299(2) 0.6308(3) -0.1402(2) 0.0314(7) Uani 1 1 d .
H9A H 0.2979 0.5677 -0.1341 0.038 Uiso 1 1 calc R
H9B H 0.3318 0.6252 -0.1959 0.038 Uiso 1 1 calc R
C10 C 0.4257(2) 0.6275(3) -0.0680(3) 0.0401(8) Uani 1 1 d .
H10A H 0.4540 0.5598 -0.0721 0.048 Uiso 1 1 calc R
H10B H 0.4244 0.6314 -0.0119 0.048 Uiso 1 1 calc R
H10C H 0.4588 0.6892 -0.0745 0.048 Uiso 1 1 calc R
C11 C 0.1721(2) 0.7453(3) -0.2478(2) 0.0324(7) Uani 1 1 d .
H11A H 0.1944 0.7301 -0.2905 0.039 Uiso 1 1 calc R
H11B H 0.1358 0.6836 -0.2473 0.039 Uiso 1 1 calc R
C12 C 0.1133(2) 0.8486(3) -0.2760(3) 0.0414(8) Uani 1 1 d .
H12A H 0.0648 0.8367 -0.3329 0.050 Uiso 1 1 calc R
H12B H 0.1486 0.9105 -0.2784 0.050 Uiso 1 1 calc R
H12C H 0.0894 0.8635 -0.2345 0.050 Uiso 1 1 calc R
C13 C 0.0845(2) 0.7761(3) 0.0681(3) 0.0395(8) Uani 1 1 d .
H13A H 0.1356 0.7448 0.1160 0.047 Uiso 1 1 calc R
H13B H 0.0879 0.8550 0.0758 0.047 Uiso 1 1 calc R
C14 C 0.0010(3) 0.7359(4) 0.0739(3) 0.0514(10) Uani 1 1 d .
H14A H 0.0031 0.7570 0.1294 0.062 Uiso 1 1 calc R
H14B H -0.0024 0.6567 0.0686 0.062 Uiso 1 1 calc R
H14C H -0.0508 0.7682 0.0275 0.062 Uiso 1 1 calc R
C15 C -0.0112(2) 0.7929(3) -0.1226(2) 0.0401(8) Uani 1 1 d .
H15A H -0.0135 0.7746 -0.1787 0.048 Uiso 1 1 calc R
H15B H -0.0598 0.7551 -0.1174 0.048 Uiso 1 1 calc R
C16 C -0.0241(3) 0.9152(3) -0.1187(3) 0.0521(10) Uani 1 1 d .
H16A H -0.0807 0.9363 -0.1652 0.063 Uiso 1 1 calc R
H16B H 0.0235 0.9537 -0.1252 0.063 Uiso 1 1 calc R
H16C H -0.0234 0.9339 -0.0633 0.063 Uiso 1 1 calc R
C17 C 0.0735(3) 0.5919(3) -0.0446(3) 0.0414(8) Uani 1 1 d .
H17A H 0.1155 0.5571 0.0082 0.050 Uiso 1 1 calc R
H17B H 0.0141 0.5777 -0.0503 0.050 Uiso 1 1 calc R
C18 C 0.0834(3) 0.5428(3) -0.1232(3) 0.0442(9) Uani 1 1 d .
H18A H 0.0727 0.4645 -0.1257 0.053 Uiso 1 1 calc R
H18B H 0.1430 0.5562 -0.1172 0.053 Uiso 1 1 calc R
H18C H 0.0407 0.5767 -0.1762 0.053 Uiso 1 1 calc R
C19 C 0.2317(3) 0.3793(3) 0.1223(3) 0.0473(10) Uani 1 1 d .
H19A H 0.2339 0.4062 0.1766 0.057 Uiso 1 1 calc R
H19B H 0.2381 0.3002 0.1251 0.057 Uiso 1 1 calc R
H19C H 0.1752 0.3989 0.0750 0.057 Uiso 1 1 calc R
C20 C 0.3166(3) 0.3863(3) -0.0034(2) 0.0392(8) Uani 1 1 d .
H20A H 0.2628 0.4137 -0.0506 0.047 Uiso 1 1 calc R
H20B H 0.3146 0.3069 -0.0023 0.047 Uiso 1 1 calc R
H20C H 0.3678 0.4094 -0.0120 0.047 Uiso 1 1 calc R
C21 C 0.4319(3) 0.3856(3) 0.1921(2) 0.0432(9) Uani 1 1 d .
H21A H 0.4390 0.4128 0.2480 0.052 Uiso 1 1 calc R
H21B H 0.4822 0.4086 0.1819 0.052 Uiso 1 1 calc R
H21C H 0.4289 0.3063 0.1916 0.052 Uiso 1 1 calc R

loop_
_atom_site_aniso_label
_atom_site_aniso_U_11
_atom_site_aniso_U_22
_atom_site_aniso_U_33
_atom_site_aniso_U_23
_atom_site_aniso_U_13
_atom_site_aniso_U_12
Te1 0.02873(12) 0.02060(11) 0.02200(12) 0.00130(7) 0.00507(9) 0.00075(7)
Cu1 0.02149(17) 0.01946(17) 0.02044(18) -0.00088(13) 0.00809(14) -0.00202(13)
Si1 0.0328(5) 0.0214(4) 0.0283(5) 0.0031(3) 0.0148(4) 0.0018(3)
P1 0.0299(4) 0.0192(3) 0.0234(4) -0.0014(3) 0.0091(3) -0.0040(3)
P2 0.0234(4) 0.0230(4) 0.0207(4) 0.0009(3) 0.0089(3) -0.0005(3)
P3 0.0220(4) 0.0260(4) 0.0358(5) -0.0105(3) 0.0127(3) -0.0039(3)
C1 0.0368(17) 0.0289(16) 0.0344(18) -0.0032(14) 0.0127(15) -0.0104(14)
C2 0.0308(17) 0.047(2) 0.042(2) 0.0026(17) 0.0096(16) -0.0097(16)
C3 0.047(2) 0.0272(16) 0.0294(17) -0.0043(13) 0.0159(16) -0.0087(14)
C4 0.070(3) 0.0331(18) 0.033(2) -0.0089(15) 0.0187(19) -0.0137(18)
C5 0.0450(19) 0.0232(15) 0.0370(19) 0.0000(13) 0.0162(16) 0.0030(14)
C6 0.046(2) 0.0313(17) 0.0366(19) 0.0080(15) 0.0124(16) 0.0082(15)
C7 0.0309(16) 0.0306(16) 0.0267(16) 0.0003(13) 0.0115(14) -0.0052(13)
C8 0.045(2) 0.049(2) 0.0316(19) 0.0041(15) 0.0213(17) -0.0086(16)
C9 0.0386(18) 0.0271(15) 0.0343(18) 0.0048(13) 0.0214(15) 0.0065(13)
C10 0.0359(18) 0.044(2) 0.046(2) 0.0126(17) 0.0226(17) 0.0144(16)
C11 0.0317(16) 0.0366(17) 0.0235(16) -0.0005(13) 0.0070(14) -0.0046(14)
C12 0.0318(18) 0.048(2) 0.0315(19) 0.0087(15) 0.0017(15) 0.0017(15)
C13 0.0322(17) 0.0310(17) 0.051(2) 0.0010(15) 0.0139(17) 0.0007(14)
C14 0.053(2) 0.059(2) 0.049(2) -0.003(2) 0.028(2) -0.004(2)
C15 0.0369(18) 0.045(2) 0.0339(19) 0.0012(16) 0.0112(16) -0.0012(16)
C16 0.063(3) 0.046(2) 0.045(2) -0.0023(18) 0.021(2) -0.002(2)
C17 0.0388(19) 0.0336(18) 0.051(2) -0.0027(16) 0.0186(17) -0.0028(15)
C18 0.056(2) 0.0299(17) 0.054(2) -0.0164(16) 0.031(2) -0.0124(16)
C19 0.055(2) 0.0302(17) 0.071(3) 0.0050(18) 0.040(2) -0.0019(17)
C20 0.052(2) 0.0293(16) 0.0366(19) -0.0038(15) 0.0190(17) -0.0022(15)
C21 0.053(2) 0.0364(18) 0.038(2) 0.0059(16) 0.0173(18) 0.0143(17)

loop_
_atom_type_symbol
_atom_type_description
_atom_type_scat_dispersion_real
_atom_type_scat_dispersion_imag
_atom_type_scat_source
C C 0.0033 0.0016 'International Tables Vol C Tables 4.2.6.8 and 6.1.1.4'
H H 0.0000 0.0000 'International Tables Vol C Tables 4.2.6.8 and 6.1.1.4'
Si Si 0.0817 0.0704 'International Tables Vol C Tables 4.2.6.8 and 6.1.1.4'
P P 0.1023 0.0942 'International Tables Vol C Tables 4.2.6.8 and 6.1.1.4'
Cu Cu 0.3201 1.2651 'International Tables Vol C Tables 4.2.6.8 and 6.1.1.4'
Te Te -0.5308 1.6751 'International Tables Vol C Tables 4.2.6.8 and 6.1.1.4'

loop_
_geom_angle_atom_site_label_1
_geom_angle_atom_site_label_2
_geom_angle_atom_site_label_3
_geom_angle
Si1 Te1 Cu1 123.31(2)
P2 Cu1 P3 118.58(3)
P2 Cu1 P1 113.55(3)
P3 Cu1 P1 111.76(3)
P2 Cu1 Te1 114.16(2)
P3 Cu1 Te1 98.08(3)
P1 Cu1 Te1 97.77(2)
C19 Si1 C20 106.82(19)
C19 Si1 C21 105.61(19)
C20 Si1 C21 106.90(17)
C19 Si1 Te1 112.47(12)
C20 Si1 Te1 115.65(12)
C21 Si1 Te1 108.80(13)
C1 P1 C3 102.93(16)
C1 P1 C5 101.16(16)
C3 P1 C5 102.20(16)
C1 P1 Cu1 117.33(11)
C3 P1 Cu1 114.41(10)
C5 P1 Cu1 116.58(12)
C11 P2 C9 99.94(16)
C11 P2 C7 102.21(15)
C9 P2 C7 102.29(15)
C11 P2 Cu1 117.25(11)
C9 P2 Cu1 117.15(11)
C7 P2 Cu1 115.45(11)
C15 P3 C17 100.83(17)
C15 P3 C13 103.61(17)
C17 P3 C13 100.30(17)
C15 P3 Cu1 127.28(13)
C17 P3 Cu1 111.10(12)
C13 P3 Cu1 110.23(11)
C2 C1 P1 112.6(2)
C4 C3 P1 118.7(2)
C6 C5 P1 113.9(2)
C8 C7 P2 117.8(2)
C10 C9 P2 113.9(2)
C12 C11 P2 114.0(2)
C14 C13 P3 116.5(3)
C16 C15 P3 113.4(3)
C18 C17 P3 110.7(3)

loop_
_geom_bond_atom_site_label_1
_geom_bond_atom_site_label_2
_geom_bond_distance
Te1 Si1 2.4692(9)
Te1 Cu1 2.7126(4)
Cu1 P2 2.2878(8)
Cu1 P3 2.2991(8)
Cu1 P1 2.3007(8)
Si1 C19 1.878(4)
Si1 C20 1.879(4)
Si1 C21 1.881(4)
P1 C1 1.842(3)
P1 C3 1.843(3)
P1 C5 1.848(3)
P2 C11 1.836(3)
P2 C9 1.839(3)
P2 C7 1.845(3)
P3 C15 1.813(4)
P3 C17 1.856(4)
P3 C13 1.903(4)
C1 C2 1.527(5)
C3 C4 1.532(5)
C5 C6 1.523(5)
C7 C8 1.533(5)
C9 C10 1.525(5)
C11 C12 1.527(5)
C13 C14 1.506(5)
C15 C16 1.499(6)
C17 C18 1.529(5)
